data_7016377
loop_
_publ_author_name
'Cooke, Gareth'
'O M\'aille, Gear\'oid M'
'Quesada, Roberto'
'Wang, Longsheng'
'Varughese, Sunil'
'Draper, Sylvia M.'

_publ_section_title
;
 Substituted pyridazines as ligands in homoleptic (fac and mer) and
 heteroleptic Ru(ii) complexes.
;
_journal_issue 32
_journal_name_full 'Dalton transactions (Cambridge, England : 2003)'
_journal_page_first 8206
_journal_page_last 8212
_journal_paper_doi 10.1039/c1dt10340g
_journal_volume 40
_journal_year 2011
_chemical_formula_moiety 'C44 H30 N8 Ru, 2(F6 P), 3(C H2 Cl2)'
_chemical_formula_sum 'C47 H36 Cl6 F12 N8 P2 Ru'
_chemical_formula_weight 1316.55
_chemical_name_systematic
;
?
;
_space_group_IT_number 14
_symmetry_cell_setting monoclinic
_symmetry_space_group_name_Hall '-P 2ybc'
_symmetry_space_group_name_H-M 'P 1 21/c 1'
_atom_sites_solution_hydrogens geom
_atom_sites_solution_primary direct
_atom_sites_solution_secondary difmap
_audit_creation_method SHELXL-97
_cell_angle_alpha 90.00
_cell_angle_beta 101.319(2)
_cell_angle_gamma 90.00
_cell_formula_units_Z 4
_cell_length_a 9.006(1)
_cell_length_b 43.982(3)
_cell_length_c 13.043(1)
_cell_measurement_reflns_used 3311
_cell_measurement_temperature 150(2)
_cell_measurement_theta_max 20.98
_cell_measurement_theta_min 2.31
_cell_volume 5065.9(8)
_computing_cell_refinement 'Bruker SMART'
_computing_data_collection 'Bruker SMART'
_computing_data_reduction 'Bruker SAINT'
_computing_molecular_graphics 'Bruker SHELXTL'
_computing_publication_material 'Bruker SHELXTL'
_computing_structure_refinement 'SHELXL-97 (Sheldrick, 1997)'
_computing_structure_solution 'SHELXS-97 (Sheldrick, 1990)'
_diffrn_ambient_temperature 150(2)
_diffrn_measured_fraction_theta_full 1.000
_diffrn_measured_fraction_theta_max 1.000
_diffrn_measurement_device_type 'CCD area detector'
_diffrn_measurement_method 'phi and omega scans'
_diffrn_radiation_monochromator graphite
_diffrn_radiation_source 'fine-focus sealed tube'
_diffrn_radiation_type MoK\a
_diffrn_radiation_wavelength 0.71073
_diffrn_reflns_av_R_equivalents 0.1369
_diffrn_reflns_av_sigmaI/netI 0.1196
_diffrn_reflns_limit_h_max 10
_diffrn_reflns_limit_h_min -10
_diffrn_reflns_limit_k_max 51
_diffrn_reflns_limit_k_min -53
_diffrn_reflns_limit_l_max 15
_diffrn_reflns_limit_l_min -15
_diffrn_reflns_number 42101
_diffrn_reflns_theta_full 25.50
_diffrn_reflns_theta_max 25.50
_diffrn_reflns_theta_min 0.93
_exptl_absorpt_coefficient_mu 0.779
_exptl_absorpt_correction_T_max 0.9332
_exptl_absorpt_correction_T_min 0.8790
_exptl_absorpt_correction_type multi-scan
_exptl_absorpt_process_details 'SADABS; Sheldrick, 1996'
_exptl_crystal_colour red
_exptl_crystal_density_diffrn 1.726
_exptl_crystal_density_method 'not measured'
_exptl_crystal_description needle
_exptl_crystal_F_000 2632
_exptl_crystal_size_max 0.17
_exptl_crystal_size_mid 0.12
_exptl_crystal_size_min 0.09
_refine_diff_density_max 1.130
_refine_diff_density_min -0.873
_refine_diff_density_rms 0.121
_refine_ls_extinction_method none
_refine_ls_goodness_of_fit_ref 1.091
_refine_ls_hydrogen_treatment constr
_refine_ls_matrix_type full
_refine_ls_number_parameters 685
_refine_ls_number_reflns 9427
_refine_ls_number_restraints 0
_refine_ls_restrained_S_all 1.091
_refine_ls_R_factor_all 0.1334
_refine_ls_R_factor_gt 0.0804
_refine_ls_shift/su_max 0.000
_refine_ls_shift/su_mean 0.000
_refine_ls_structure_factor_coef Fsqd
_refine_ls_weighting_details 'calc w=1/[\s^2^(Fo^2^)+(0.0604P)^2^+6.5959P] where P=(Fo^2^+2Fc^2^)/3'
_refine_ls_weighting_scheme calc
_refine_ls_wR_factor_gt 0.1461
_refine_ls_wR_factor_ref 0.1636
_reflns_number_gt 6104
_reflns_number_total 9427
_reflns_threshold_expression >2sigma(I)
_cod_data_source_file c1dt10340g.txt
_cod_data_source_block rqd
_cod_depositor_comments
;
The following automatic conversions were performed:

'_symmetry_cell_setting' value 'Monoclinic' changed to 'monoclinic'
according to /home/saulius/struct/CIF-dictionaries/cif_core.dic
dictionary named 'cif_core.dic' version 2.4.1 from 2010-06-29.

Automatic conversion script
Id: cif_fix_values 1715 2011-07-08 13:25:40Z adriana 
;
_cod_original_sg_symbol_H-M P2(1)/c
_cod_database_code 7016377

loop_
_symmetry_equiv_pos_as_xyz
'x, y, z'
'-x, y+1/2, -z+1/2'
'-x, -y, -z'
'x, -y-1/2, z-1/2'

loop_
_atom_site_label
_atom_site_type_symbol
_atom_site_fract_x
_atom_site_fract_y
_atom_site_fract_z
_atom_site_U_iso_or_equiv
_atom_site_adp_type
_atom_site_occupancy
_atom_site_symmetry_multiplicity
_atom_site_calc_flag
_atom_site_refinement_flags
Ru1 Ru 0.88310(6) 0.134197(13) 0.96841(4) 0.01429(15) Uani 1 1 d .
N1A N 0.9854(6) 0.13620(13) 0.7685(4) 0.0163(12) Uani 1 1 d .
N2A N 0.9323(6) 0.11780(12) 0.8335(4) 0.0155(13) Uani 1 1 d .
N2B N 0.8331(6) 0.08888(13) 0.9793(4) 0.0176(13) Uani 1 1 d .
N2C N 1.1920(6) 0.14194(13) 0.5725(4) 0.0206(14) Uani 1 1 d .
N2E N 0.9344(6) 0.17831(12) 0.9354(4) 0.0157(13) Uani 1 1 d .
N2F N 0.6778(6) 0.14908(13) 0.8869(4) 0.0182(13) Uani 1 1 d .
N2G N 1.0896(6) 0.12574(12) 1.0624(4) 0.0188(14) Uani 1 1 d .
N2H N 0.8423(6) 0.14724(12) 1.1130(4) 0.0148(13) Uani 1 1 d .
C1B C 0.8600(7) 0.07125(15) 0.8995(5) 0.0153(15) Uani 1 1 d .
C1C C 1.0770(8) 0.14928(16) 0.6178(5) 0.0159(15) Uani 1 1 d .
C1D C 0.9742(8) 0.07925(16) 0.5463(5) 0.0190(16) Uani 1 1 d .
C1E C 0.8218(8) 0.19375(15) 0.8730(5) 0.0181(16) Uani 1 1 d .
C1F C 0.6738(8) 0.17839(15) 0.8527(5) 0.0148(15) Uani 1 1 d .
C1G C 1.1024(8) 0.13352(16) 1.1649(5) 0.0195(15) Uani 1 1 d .
C1H C 0.9636(8) 0.14540(16) 1.1927(5) 0.0200(16) Uani 1 1 d .
C2D C 1.0290(8) 0.08496(18) 0.4566(6) 0.0275(18) Uani 1 1 d .
H2D H 1.0845 0.1029 0.4497 0.033 Uiso 1 1 calc R
C3A C 0.8976(7) 0.08781(15) 0.8100(5) 0.0141(15) Uani 1 1 d .
C3B C 0.7988(8) 0.07467(16) 1.0631(5) 0.0197(16) Uani 1 1 d .
H3B H 0.7759 0.0868 1.1182 0.024 Uiso 1 1 calc R
C3C C 1.2518(8) 0.16442(18) 0.5232(5) 0.0261(19) Uani 1 1 d .
H3C H 1.3349 0.1596 0.4913 0.031 Uiso 1 1 calc R
C3D C 1.0001(9) 0.06338(18) 0.3760(6) 0.033(2) Uani 1 1 d .
H3D H 1.0386 0.0670 0.3143 0.039 Uiso 1 1 calc R
C3E C 1.0709(8) 0.19135(16) 0.9606(5) 0.0205(16) Uani 1 1 d .
H3E H 1.1496 0.1807 1.0058 0.025 Uiso 1 1 calc R
C3F C 0.5457(8) 0.13358(18) 0.8696(5) 0.0241(16) Uani 1 1 d .
H3F H 0.5470 0.1129 0.8904 0.029 Uiso 1 1 calc R
C3G C 1.2116(8) 0.11478(17) 1.0318(6) 0.0264(18) Uani 1 1 d .
H3G H 1.2036 0.1091 0.9607 0.032 Uiso 1 1 calc R
C3H C 0.7109(8) 0.15704(16) 1.1342(6) 0.0237(17) Uani 1 1 d .
H3H H 0.6253 0.1581 1.0786 0.028 Uiso 1 1 calc R
C4A C 0.9044(7) 0.07718(15) 0.7104(5) 0.0159(15) Uani 1 1 d .
C4B C 0.7948(8) 0.04372(16) 1.0734(5) 0.0213(17) Uani 1 1 d .
H4B H 0.7668 0.0348 1.1331 0.026 Uiso 1 1 calc R
C4C C 1.1998(8) 0.19400(16) 0.5164(6) 0.0238(18) Uani 1 1 d .
H4C H 1.2451 0.2090 0.4801 0.029 Uiso 1 1 calc R
C4D C 0.9180(9) 0.03703(18) 0.3820(6) 0.0281(19) Uani 1 1 d .
H4D H 0.9026 0.0229 0.3257 0.034 Uiso 1 1 calc R
C4E C 1.1024(9) 0.21955(17) 0.9236(6) 0.0264(18) Uani 1 1 d .
H4E H 1.2002 0.2283 0.9439 0.032 Uiso 1 1 calc R
C4F C 0.4098(8) 0.14622(18) 0.8235(6) 0.0277(18) Uani 1 1 d .
H4F H 0.3193 0.1345 0.8132 0.033 Uiso 1 1 calc R
C4G C 1.3506(9) 0.11126(17) 1.0998(6) 0.0273(18) Uani 1 1 d .
H4G H 1.4358 0.1037 1.0748 0.033 Uiso 1 1 calc R
C4H C 0.6938(10) 0.16567(17) 1.2326(6) 0.032(2) Uani 1 1 d .
H4H H 0.5982 0.1724 1.2443 0.038 Uiso 1 1 calc R
C5A C 0.9746(8) 0.09587(16) 0.6453(5) 0.0172(15) Uani 1 1 d .
C5B C 0.8325(8) 0.02570(16) 0.9952(6) 0.0213(17) Uani 1 1 d .
H5B H 0.8348 0.0042 1.0013 0.026 Uiso 1 1 calc R
C5C C 1.0799(9) 0.20124(17) 0.5639(6) 0.0267(18) Uani 1 1 d .
H5C H 1.0415 0.2214 0.5614 0.032 Uiso 1 1 calc R
C5D C 0.7637(9) 0.00673(17) 0.4885(6) 0.0270(18) Uani 1 1 d .
H5D H 0.7373 -0.0085 0.4363 0.032 Uiso 1 1 calc R
C5E C 0.9887(9) 0.23497(17) 0.8563(6) 0.0295(19) Uani 1 1 d .
H5E H 1.0094 0.2539 0.8267 0.035 Uiso 1 1 calc R
C5F C 0.4068(9) 0.17640(19) 0.7922(6) 0.0294(19) Uani 1 1 d .
H5F H 0.3136 0.1858 0.7618 0.035 Uiso 1 1 calc R
C5G C 1.3630(9) 0.11873(18) 1.2027(6) 0.0305(19) Uani 1 1 d .
H5G H 1.4565 0.1162 1.2504 0.037 Uiso 1 1 calc R
C5H C 0.8172(10) 0.1645(2) 1.3143(7) 0.043(2) Uani 1 1 d .
H5H H 0.8082 0.1703 1.3830 0.052 Uiso 1 1 calc R
C6A C 1.0141(7) 0.12566(15) 0.6775(5) 0.0167(16) Uani 1 1 d .
C6B C 0.8667(8) 0.03986(16) 0.9085(5) 0.0188(16) Uani 1 1 d .
H6B H 0.8949 0.0280 0.8545 0.023 Uiso 1 1 calc R
C6C C 1.0170(8) 0.17852(16) 0.6151(6) 0.0220(17) Uani 1 1 d .
H6C H 0.9340 0.1828 0.6479 0.026 Uiso 1 1 calc R
C6D C 0.7106(9) 0.00475(17) 0.5792(6) 0.0273(18) Uani 1 1 d .
H6D H 0.6455 -0.0117 0.5879 0.033 Uiso 1 1 calc R
C6E C 0.8453(9) 0.22260(17) 0.8327(6) 0.0252(18) Uani 1 1 d .
H6E H 0.7644 0.2333 0.7902 0.030 Uiso 1 1 calc R
C6F C 0.5401(8) 0.19261(17) 0.8057(5) 0.0223(17) Uani 1 1 d .
H6F H 0.5406 0.2132 0.7832 0.027 Uiso 1 1 calc R
C6G C 1.2383(8) 0.12994(16) 1.2365(6) 0.0257(18) Uani 1 1 d .
H6G H 1.2447 0.1352 1.3079 0.031 Uiso 1 1 calc R
C6H C 0.9535(9) 0.15465(19) 1.2939(6) 0.034(2) Uani 1 1 d .
H6H H 1.0407 0.1541 1.3484 0.041 Uiso 1 1 calc R
C7D C 0.7488(8) 0.02622(15) 0.6611(5) 0.0208(16) Uani 1 1 d .
H7D H 0.7086 0.0244 0.7229 0.025 Uiso 1 1 calc R
C8D C 0.8443(8) 0.04973(15) 0.6501(5) 0.0193(16) Uani 1 1 d .
C9D C 0.8927(8) 0.05230(16) 0.5544(5) 0.0180(16) Uani 1 1 d .
C10D C 0.8575(8) 0.03116(17) 0.4715(6) 0.0258(18) Uani 1 1 d .
Cl1C Cl 0.5283(3) 0.04526(5) 0.25723(17) 0.0445(6) Uani 1 1 d .
Cl2C Cl 0.2044(2) 0.04042(5) 0.16837(18) 0.0390(5) Uani 1 1 d .
C92 C 0.3907(9) 0.0321(2) 0.1508(7) 0.038(2) Uani 1 1 d .
H92A H 0.4017 0.0098 0.1436 0.046 Uiso 1 1 calc R
H92B H 0.4077 0.0418 0.0855 0.046 Uiso 1 1 calc R
Cl1A Cl 0.7948(3) 0.26505(5) 0.59167(18) 0.0452(6) Uani 1 1 d .
Cl2A Cl 0.6257(3) 0.20829(6) 0.55068(19) 0.0515(6) Uani 1 1 d .
C90 C 0.6245(11) 0.2479(2) 0.5300(7) 0.047(2) Uani 1 1 d .
H90A H 0.6078 0.2520 0.4539 0.057 Uiso 1 1 calc R
H90B H 0.5395 0.2570 0.5571 0.057 Uiso 1 1 calc R
Cl1B Cl 0.6166(3) 0.12919(6) 0.6066(2) 0.0583(7) Uani 1 1 d .
Cl2B Cl 0.4598(4) 0.08110(7) 0.4759(2) 0.0746(9) Uani 1 1 d .
C91 C 0.4967(10) 0.0979(2) 0.5995(7) 0.045(2) Uani 1 1 d .
H91A H 0.3998 0.1044 0.6177 0.054 Uiso 1 1 calc R
H91B H 0.5433 0.0826 0.6518 0.054 Uiso 1 1 calc R
P1 P 0.3476(2) 0.22141(5) 0.23499(17) 0.0276(5) Uani 1 1 d .
F1A F 0.1726(5) 0.21349(12) 0.2112(4) 0.0530(15) Uani 1 1 d .
F2A F 0.5256(5) 0.22943(9) 0.2588(3) 0.0326(11) Uani 1 1 d .
F3A F 0.3823(5) 0.19282(10) 0.3104(4) 0.0401(12) Uani 1 1 d .
F4A F 0.3180(6) 0.25018(11) 0.1597(4) 0.0539(15) Uani 1 1 d .
F5A F 0.3274(5) 0.24222(11) 0.3317(4) 0.0466(13) Uani 1 1 d .
F6A F 0.3720(5) 0.20076(11) 0.1386(3) 0.0400(12) Uani 1 1 d .
P2 P 0.3350(2) 0.04665(5) 0.83530(17) 0.0272(5) Uani 1 1 d .
F1B F 0.2123(7) 0.02967(13) 0.7542(5) 0.0739(19) Uani 1 1 d .
F2B F 0.4551(6) 0.06409(11) 0.9223(4) 0.0581(16) Uani 1 1 d .
F3B F 0.2110(6) 0.05128(12) 0.9062(4) 0.0566(15) Uani 1 1 d .
F4B F 0.4597(7) 0.04207(15) 0.7685(5) 0.083(2) Uani 1 1 d .
F5B F 0.3853(6) 0.01594(10) 0.8966(4) 0.0489(14) Uani 1 1 d .
F6B F 0.2861(6) 0.07817(11) 0.7795(4) 0.0582(16) Uani 1 1 d .

loop_
_atom_site_aniso_label
_atom_site_aniso_U_11
_atom_site_aniso_U_22
_atom_site_aniso_U_33
_atom_site_aniso_U_23
_atom_site_aniso_U_13
_atom_site_aniso_U_12
Ru1 0.0169(3) 0.0148(3) 0.0114(3) -0.0011(3) 0.0033(2) -0.0016(3)
N1A 0.017(3) 0.019(3) 0.012(3) 0.001(3) 0.003(2) 0.001(3)
N2A 0.020(3) 0.017(3) 0.008(3) -0.001(2) 0.000(3) -0.004(3)
N2B 0.016(3) 0.023(3) 0.015(3) 0.000(3) 0.005(3) -0.001(3)
N2C 0.021(3) 0.025(4) 0.018(3) -0.002(3) 0.008(3) 0.000(3)
N2E 0.022(3) 0.017(3) 0.008(3) -0.003(2) 0.002(3) -0.002(3)
N2F 0.025(4) 0.018(3) 0.013(3) -0.001(2) 0.007(3) -0.003(3)
N2G 0.022(3) 0.014(3) 0.020(3) -0.005(2) 0.003(3) -0.005(3)
N2H 0.022(3) 0.011(3) 0.012(3) 0.002(2) 0.004(3) -0.001(3)
C1B 0.012(4) 0.018(4) 0.015(4) 0.001(3) 0.000(3) -0.002(3)
C1C 0.017(4) 0.022(4) 0.007(3) 0.000(3) -0.002(3) -0.002(3)
C1D 0.016(4) 0.023(4) 0.016(4) 0.000(3) -0.001(3) 0.000(3)
C1E 0.028(4) 0.017(4) 0.010(3) -0.003(3) 0.003(3) 0.001(3)
C1F 0.019(4) 0.013(4) 0.011(3) 0.000(3) -0.001(3) 0.002(3)
C1G 0.023(4) 0.017(4) 0.020(4) 0.000(3) 0.005(3) -0.004(3)
C1H 0.027(4) 0.024(4) 0.008(3) -0.001(3) -0.002(3) -0.001(3)
C2D 0.027(5) 0.032(5) 0.026(4) -0.003(4) 0.013(4) -0.006(4)
C3A 0.012(4) 0.017(4) 0.013(3) -0.005(3) 0.004(3) 0.004(3)
C3B 0.019(4) 0.025(4) 0.016(4) -0.003(3) 0.006(3) 0.001(3)
C3C 0.016(4) 0.047(5) 0.018(4) -0.005(4) 0.009(3) -0.012(4)
C3D 0.044(5) 0.037(5) 0.021(4) 0.000(4) 0.018(4) 0.002(4)
C3E 0.015(4) 0.025(4) 0.020(4) -0.002(3) 0.001(3) -0.003(3)
C3F 0.027(4) 0.024(4) 0.022(4) -0.002(4) 0.004(3) -0.003(4)
C3G 0.024(4) 0.027(5) 0.029(4) -0.004(4) 0.007(4) -0.001(4)
C3H 0.019(4) 0.024(4) 0.026(4) 0.003(3) 0.000(3) 0.005(3)
C4A 0.006(3) 0.016(4) 0.024(4) 0.002(3) 0.001(3) 0.001(3)
C4B 0.023(4) 0.022(4) 0.019(4) 0.010(3) 0.002(3) -0.002(3)
C4C 0.029(5) 0.017(4) 0.025(4) 0.010(3) 0.005(4) 0.001(3)
C4D 0.040(5) 0.029(5) 0.016(4) -0.013(3) 0.007(4) 0.002(4)
C4E 0.028(5) 0.022(4) 0.030(4) -0.003(3) 0.008(4) -0.008(4)
C4F 0.015(4) 0.036(5) 0.031(4) -0.003(4) 0.002(4) -0.010(4)
C4G 0.023(4) 0.030(5) 0.030(4) -0.006(4) 0.007(4) -0.003(4)
C4H 0.042(5) 0.026(5) 0.033(5) 0.000(4) 0.023(4) 0.007(4)
C5A 0.014(4) 0.022(4) 0.015(4) -0.001(3) 0.003(3) 0.000(3)
C5B 0.026(4) 0.011(4) 0.027(4) -0.001(3) 0.005(3) 0.000(3)
C5C 0.031(5) 0.022(4) 0.025(4) 0.003(3) 0.002(4) 0.000(4)
C5D 0.030(5) 0.020(4) 0.028(4) -0.010(3) -0.001(4) -0.005(4)
C5E 0.040(5) 0.025(5) 0.026(4) 0.007(3) 0.012(4) -0.003(4)
C5F 0.024(4) 0.045(5) 0.015(4) -0.007(4) -0.005(3) 0.006(4)
C5G 0.019(4) 0.036(5) 0.031(5) 0.001(4) -0.008(4) 0.000(4)
C5H 0.050(6) 0.053(6) 0.027(5) -0.010(4) 0.009(5) 0.017(5)
C6A 0.008(3) 0.022(4) 0.018(4) 0.006(3) -0.001(3) 0.002(3)
C6B 0.017(4) 0.022(4) 0.018(4) -0.001(3) 0.003(3) 0.000(3)
C6C 0.021(4) 0.024(4) 0.024(4) 0.004(3) 0.012(3) 0.006(3)
C6D 0.026(4) 0.021(4) 0.034(5) -0.003(4) 0.007(4) -0.003(3)
C6E 0.023(4) 0.028(4) 0.024(4) 0.004(3) 0.004(3) 0.004(4)
C6F 0.027(4) 0.021(4) 0.018(4) 0.003(3) 0.003(3) -0.002(3)
C6G 0.027(4) 0.025(4) 0.021(4) -0.001(3) -0.004(3) -0.001(4)
C6H 0.033(5) 0.051(6) 0.016(4) -0.006(4) -0.003(4) 0.011(4)
C7D 0.026(4) 0.020(4) 0.016(4) -0.006(3) 0.004(3) -0.001(3)
C8D 0.025(4) 0.013(4) 0.020(4) 0.000(3) 0.003(3) 0.000(3)
C9D 0.016(4) 0.020(4) 0.017(4) -0.001(3) 0.000(3) 0.005(3)
C10D 0.027(5) 0.025(4) 0.023(4) -0.008(3) -0.001(4) 0.001(4)
Cl1C 0.0416(13) 0.0563(15) 0.0334(12) -0.0070(11) 0.0023(11) 0.0044(12)
Cl2C 0.0343(12) 0.0335(12) 0.0527(14) -0.0037(10) 0.0176(11) 0.0013(10)
C92 0.034(5) 0.048(6) 0.036(5) -0.011(4) 0.013(4) 0.009(4)
Cl1A 0.0594(16) 0.0399(14) 0.0398(13) 0.0088(10) 0.0184(12) 0.0015(12)
Cl2A 0.0456(15) 0.0512(15) 0.0542(16) 0.0066(12) 0.0015(13) -0.0051(12)
C90 0.050(6) 0.058(6) 0.036(5) 0.011(5) 0.014(5) 0.023(5)
Cl1B 0.0393(14) 0.0628(18) 0.0690(18) 0.0017(14) 0.0012(13) 0.0061(13)
Cl2B 0.088(2) 0.076(2) 0.0591(18) -0.0224(15) 0.0131(17) 0.0031(17)
C91 0.043(6) 0.048(6) 0.044(6) 0.004(5) 0.009(5) 0.012(5)
P1 0.0251(12) 0.0264(12) 0.0318(12) -0.0015(9) 0.0065(10) 0.0014(9)
F1A 0.026(3) 0.063(4) 0.070(4) -0.016(3) 0.010(3) -0.002(3)
F2A 0.026(3) 0.030(3) 0.043(3) -0.003(2) 0.008(2) -0.006(2)
F3A 0.049(3) 0.035(3) 0.039(3) 0.000(2) 0.015(2) -0.003(2)
F4A 0.053(3) 0.039(3) 0.066(4) 0.022(3) 0.004(3) 0.015(3)
F5A 0.042(3) 0.043(3) 0.060(4) -0.021(3) 0.024(3) -0.001(2)
F6A 0.036(3) 0.055(3) 0.028(3) -0.008(2) 0.004(2) 0.004(2)
P2 0.0266(12) 0.0228(11) 0.0332(12) 0.0008(9) 0.0085(10) 0.0020(9)
F1B 0.089(5) 0.058(4) 0.063(4) -0.025(3) -0.015(4) -0.016(3)
F2B 0.055(4) 0.044(3) 0.066(4) 0.008(3) -0.011(3) -0.017(3)
F3B 0.054(3) 0.056(4) 0.067(4) -0.001(3) 0.031(3) 0.009(3)
F4B 0.090(5) 0.092(5) 0.090(5) 0.040(4) 0.070(4) 0.043(4)
F5B 0.053(3) 0.028(3) 0.072(4) 0.016(3) 0.027(3) 0.011(2)
F6B 0.052(4) 0.043(3) 0.073(4) 0.027(3) -0.003(3) 0.006(3)

loop_
_atom_type_symbol
_atom_type_description
_atom_type_scat_dispersion_real
_atom_type_scat_dispersion_imag
_atom_type_scat_source
C C 0.0033 0.0016 'International Tables Vol C Tables 4.2.6.8 and 6.1.1.4'
H H 0.0000 0.0000 'International Tables Vol C Tables 4.2.6.8 and 6.1.1.4'
N N 0.0061 0.0033 'International Tables Vol C Tables 4.2.6.8 and 6.1.1.4'
F F 0.0171 0.0103 'International Tables Vol C Tables 4.2.6.8 and 6.1.1.4'
P P 0.1023 0.0942 'International Tables Vol C Tables 4.2.6.8 and 6.1.1.4'
Cl Cl 0.1484 0.1585 'International Tables Vol C Tables 4.2.6.8 and 6.1.1.4'
Ru Ru -1.2594 0.8363 'International Tables Vol C Tables 4.2.6.8 and 6.1.1.4'

loop_
_geom_angle_atom_site_label_1
_geom_angle_atom_site_label_2
_geom_angle_atom_site_label_3
_geom_angle
N2A Ru1 N2G 97.3(2)
N2A Ru1 N2F 89.5(2)
N2G Ru1 N2F 170.9(2)
N2A Ru1 N2B 78.7(2)
N2G Ru1 N2B 88.2(2)
N2F Ru1 N2B 99.1(2)
N2A Ru1 N2E 93.3(2)
N2G Ru1 N2E 94.7(2)
N2F Ru1 N2E 78.9(2)
N2B Ru1 N2E 171.8(2)
N2A Ru1 N2H 174.5(2)
N2G Ru1 N2H 79.0(2)
N2F Ru1 N2H 94.6(2)
N2B Ru1 N2H 97.2(2)
N2E Ru1 N2H 90.9(2)
N2A N1A C6A 120.6(6)
N1A N2A C3A 122.5(5)
N1A N2A Ru1 120.3(4)
C3A N2A Ru1 117.1(4)
C3B N2B C1B 117.5(6)
C3B N2B Ru1 126.5(5)
C1B N2B Ru1 115.2(4)
C1C N2C C3C 116.9(6)
C3E N2E C1E 118.5(6)
C3E N2E Ru1 125.9(5)
C1E N2E Ru1 115.2(5)
C3F N2F C1F 117.2(6)
C3F N2F Ru1 126.9(5)
C1F N2F Ru1 115.8(4)
C3G N2G C1G 118.0(6)
C3G N2G Ru1 126.3(5)
C1G N2G Ru1 115.7(5)
C3H N2H C1H 118.3(6)
C3H N2H Ru1 126.8(5)
C1H N2H Ru1 114.9(4)
N2B C1B C6B 121.0(6)
N2B C1B C3A 115.4(6)
C6B C1B C3A 123.2(6)
N2C C1C C6C 123.0(6)
N2C C1C C6A 118.5(6)
C6C C1C C6A 118.4(6)
C2D C1D C9D 119.7(7)
C2D C1D C5A 135.1(7)
C9D C1D C5A 105.2(6)
N2E C1E C6E 121.9(7)
N2E C1E C1F 115.1(6)
C6E C1E C1F 123.0(6)
N2F C1F C6F 122.4(6)
N2F C1F C1E 114.3(6)
C6F C1F C1E 123.3(6)
N2G C1G C6G 121.5(6)
N2G C1G C1H 114.8(6)
C6G C1G C1H 123.6(6)
N2H C1H C6H 120.9(7)
N2H C1H C1G 115.5(6)
C6H C1H C1G 123.5(7)
C1D C2D C3D 117.9(7)
N2A C3A C4A 118.7(6)
N2A C3A C1B 112.0(5)
C4A C3A C1B 129.3(6)
N2B C3B C4B 123.8(6)
N2C C3C C4C 124.1(7)
C4D C3D C2D 123.1(7)
N2E C3E C4E 122.8(7)
N2F C3F C4F 123.4(7)
N2G C3G C4G 122.8(7)
N2H C3H C4H 123.2(7)
C3A C4A C5A 118.1(6)
C3A C4A C8D 133.6(6)
C5A C4A C8D 108.3(6)
C3B C4B C5B 118.8(6)
C3C C4C C5C 118.2(7)
C3D C4D C10D 120.0(7)
C3E C4E C5E 118.9(7)
C3F C4F C5F 118.7(7)
C5G C4G C3G 119.3(7)
C3H C4H C5H 119.3(8)
C6A C5A C4A 118.7(6)
C6A C5A C1D 132.8(6)
C4A C5A C1D 108.1(6)
C6B C5B C4B 118.2(6)
C4C C5C C6C 118.7(7)
C6D C5D C10D 120.5(7)
C6E C5E C4E 119.4(7)
C6F C5F C4F 119.5(7)
C4G C5G C6G 119.1(7)
C6H C5H C4H 118.4(8)
N1A C6A C5A 120.4(6)
N1A C6A C1C 112.5(6)
C5A C6A C1C 127.0(6)
C5B C6B C1B 120.4(6)
C5C C6C C1C 119.0(7)
C5D C6D C7D 122.5(7)
C5E C6E C1E 118.4(7)
C5F C6F C1F 118.8(7)
C5G C6G C1G 119.3(7)
C5H C6H C1H 119.9(8)
C8D C7D C6D 119.3(7)
C7D C8D C9D 117.6(6)
C7D C8D C4A 136.8(7)
C9D C8D C4A 105.1(6)
C8D C9D C1D 113.0(6)
C8D C9D C10D 124.4(7)
C1D C9D C10D 122.5(6)
C4D C10D C5D 127.8(7)
C4D C10D C9D 116.7(7)
C5D C10D C9D 115.5(7)
Cl1C C92 Cl2C 111.4(4)
Cl1A C90 Cl2A 112.1(5)
Cl1B C91 Cl2B 112.8(5)
F1A P1 F3A 90.8(3)
F1A P1 F4A 90.8(3)
F3A P1 F4A 178.4(3)
F1A P1 F5A 91.0(3)
F3A P1 F5A 90.2(3)
F4A P1 F5A 90.0(3)
F1A P1 F6A 90.3(3)
F3A P1 F6A 89.8(3)
F4A P1 F6A 89.9(3)
F5A P1 F6A 178.7(3)
F1A P1 F2A 179.8(3)
F3A P1 F2A 89.3(3)
F4A P1 F2A 89.1(3)
F5A P1 F2A 89.2(3)
F6A P1 F2A 89.5(2)
F1B P2 F4B 92.9(4)
F1B P2 F6B 90.6(3)
F4B P2 F6B 91.2(3)
F1B P2 F5B 91.6(3)
F4B P2 F5B 90.4(3)
F6B P2 F5B 177.2(3)
F1B P2 F3B 88.3(3)
F4B P2 F3B 178.5(4)
F6B P2 F3B 89.5(3)
F5B P2 F3B 88.8(3)
F1B P2 F2B 177.2(4)
F4B P2 F2B 89.8(4)
F6B P2 F2B 89.7(3)
F5B P2 F2B 88.0(3)
F3B P2 F2B 88.9(3)

loop_
_geom_bond_atom_site_label_1
_geom_bond_atom_site_label_2
_geom_bond_distance
Ru1 N2A 2.029(5)
Ru1 N2G 2.051(6)
Ru1 N2F 2.051(6)
Ru1 N2B 2.054(6)
Ru1 N2E 2.059(5)
Ru1 N2H 2.072(5)
N1A N2A 1.327(7)
N1A C6A 1.347(8)
N2A C3A 1.376(8)
N2B C3B 1.346(8)
N2B C1B 1.358(8)
N2C C1C 1.329(8)
N2C C3C 1.347(9)
N2E C3E 1.338(8)
N2E C1E 1.352(9)
N2F C3F 1.352(9)
N2F C1F 1.362(8)
N2G C3G 1.330(9)
N2G C1G 1.363(8)
N2H C3H 1.338(9)
N2H C1H 1.355(8)
C1B C6B 1.386(9)
C1B C3A 1.471(9)
C1C C6C 1.393(9)
C1C C6A 1.476(9)
C1D C2D 1.379(9)
C1D C9D 1.409(9)
C1D C5A 1.482(9)
C1E C6E 1.405(10)
C1E C1F 1.471(10)
C1F C6F 1.388(9)
C1G C6G 1.395(10)
C1G C1H 1.465(10)
C1H C6H 1.401(10)
C2D C3D 1.403(10)
C3A C4A 1.393(9)
C3B C4B 1.369(10)
C3C C4C 1.380(10)
C3D C4D 1.385(11)
C3E C4E 1.380(10)
C3F C4F 1.371(10)
C3G C4G 1.393(10)
C3H C4H 1.376(10)
C4A C5A 1.418(9)
C4A C8D 1.484(9)
C4B C5B 1.385(10)
C4C C5C 1.383(10)
C4D C10D 1.405(10)
C4E C5E 1.388(11)
C4F C5F 1.388(11)
C4G C5G 1.365(10)
C4H C5H 1.382(11)
C5A C6A 1.400(9)
C5B C6B 1.378(9)
C5C C6C 1.384(10)
C5D C6D 1.364(10)
C5D C10D 1.411(10)
C5E C6E 1.379(10)
C5F C6F 1.378(10)
C5G C6G 1.376(10)
C5H C6H 1.376(11)
C6D C7D 1.416(10)
C7D C8D 1.370(9)
C8D C9D 1.405(9)
C9D C10D 1.415(10)
Cl1C C92 1.768(9)
Cl2C C92 1.776(8)
Cl1A C90 1.757(10)
Cl2A C90 1.761(9)
Cl1B C91 1.741(9)
Cl2B C91 1.746(9)
P1 F1A 1.585(5)
P1 F3A 1.590(5)
P1 F4A 1.592(5)
P1 F5A 1.597(5)
P1 F6A 1.601(5)
P1 F2A 1.611(5)
P2 F1B 1.562(6)
P2 F4B 1.564(5)
P2 F6B 1.587(5)
P2 F5B 1.590(5)
P2 F3B 1.596(5)
P2 F2B 1.601(5)
